data_4327356
loop_
_publ_author_name
'Ben-Jie Liaw'
'Tarlok S. Lobana'
'Ya-Wen Lin'
'Ju-Chun Wang'
'C. W. Liu'

_publ_section_title
;
 Versatility of Dithiophosphates in the Syntheses of Copper(I) Complexes
 with Bis(diphenylphosphino)alkanes: Abstraction of Chloride from
 Dichloromethane
;
_journal_name_full 'Inorganic Chemistry'
_journal_page_first 9921
_journal_page_last 9929
_journal_paper_doi 10.1021/ic051166+
_journal_volume 44
_journal_year 2005
_chemical_formula_sum 'C66 H84 Cu4 O8 P8 S8'
_chemical_formula_weight 1763.73
_chemical_name_systematic
; 
 ? 
;
_space_group_IT_number 14
_symmetry_cell_setting monoclinic
_symmetry_space_group_name_Hall '-P 2yn'
_symmetry_space_group_name_H-M 'P 1 21/n 1'
_atom_sites_solution_hydrogens geom
_atom_sites_solution_primary direct
_atom_sites_solution_secondary difmap
_audit_creation_method SHELXL-97
_cell_angle_alpha 90.00
_cell_angle_beta 95.9860(10)
_cell_angle_gamma 90.00
_cell_formula_units_Z 4
_cell_length_a 13.4731(6)
_cell_length_b 23.8880(10)
_cell_length_c 24.6483(10)
_cell_measurement_temperature 298(2)
_cell_volume 7889.7(6)
_computing_structure_refinement 'SHELXL-97 (Sheldrick, 1997)'
_computing_structure_solution 'SHELXS-97 (Sheldrick, 1990)'
_diffrn_ambient_temperature 293(2)
_diffrn_measured_fraction_theta_full 0.994
_diffrn_measured_fraction_theta_max 0.994
_diffrn_measurement_device_type 'CCD area detector'
_diffrn_measurement_method 'phi and omega scans'
_diffrn_radiation_monochromator graphite
_diffrn_radiation_source 'fine-focus sealed tube'
_diffrn_radiation_type MoK\a
_diffrn_radiation_wavelength 0.71073
_diffrn_reflns_av_R_equivalents 0.0340
_diffrn_reflns_av_sigmaI/netI 0.0656
_diffrn_reflns_limit_h_max 11
_diffrn_reflns_limit_h_min -17
_diffrn_reflns_limit_k_max 25
_diffrn_reflns_limit_k_min -30
_diffrn_reflns_limit_l_max 31
_diffrn_reflns_limit_l_min -32
_diffrn_reflns_number 49663
_diffrn_reflns_theta_full 27.50
_diffrn_reflns_theta_max 27.50
_diffrn_reflns_theta_min 1.19
_exptl_absorpt_coefficient_mu 1.487
_exptl_absorpt_correction_T_max 0.9486
_exptl_absorpt_correction_T_min 0.7153
_exptl_absorpt_correction_type SADABS
_exptl_crystal_colour colorless
_exptl_crystal_density_diffrn 1.485
_exptl_crystal_description plate
_exptl_crystal_F_000 3632
_exptl_crystal_size_max 0.45
_exptl_crystal_size_mid 0.22
_exptl_crystal_size_min 0.12
_refine_diff_density_max 0.713
_refine_diff_density_min -0.466
_refine_diff_density_rms 0.087
_refine_ls_extinction_method none
_refine_ls_goodness_of_fit_ref 0.926
_refine_ls_hydrogen_treatment mixed
_refine_ls_matrix_type full
_refine_ls_number_parameters 857
_refine_ls_number_reflns 18011
_refine_ls_number_restraints 0
_refine_ls_restrained_S_all 0.926
_refine_ls_R_factor_all 0.0594
_refine_ls_R_factor_gt 0.0348
_refine_ls_shift/su_max 0.002
_refine_ls_shift/su_mean 0.000
_refine_ls_structure_factor_coef Fsqd
_refine_ls_weighting_details 'calc w=1/[\s^2^(Fo^2^)+(0.0429P)^2^+0.1000P] where P=(Fo^2^+2Fc^2^)/3'
_refine_ls_weighting_scheme calc
_refine_ls_wR_factor_gt 0.0859
_refine_ls_wR_factor_ref 0.0951
_reflns_number_gt 11695
_reflns_number_total 18011
_reflns_threshold_expression >2sigma(I)
_cod_data_source_file ic0511662Bsi20050713_125342_4.cif
_cod_data_source_block 4
_cod_database_code 4327356

loop_
_symmetry_equiv_pos_as_xyz
'x, y, z'
'-x+1/2, y+1/2, -z+1/2'
'-x, -y, -z'
'x-1/2, -y-1/2, z-1/2'

loop_
_atom_site_label
_atom_site_type_symbol
_atom_site_fract_x
_atom_site_fract_y
_atom_site_fract_z
_atom_site_U_iso_or_equiv
_atom_site_adp_type
_atom_site_occupancy
_atom_site_symmetry_multiplicity
_atom_site_calc_flag
_atom_site_refinement_flags
_atom_site_disorder_assembly
_atom_site_disorder_group
Cu1 Cu 1.03869(3) 0.808101(15) 0.077797(14) 0.02600(9) Uani 1 1 d . C .
Cu2 Cu 0.94467(3) 0.866769(15) 0.190506(15) 0.02745(9) Uani 1 1 d . B .
Cu3 Cu 0.87219(3) 0.688830(15) 0.084702(14) 0.02817(9) Uani 1 1 d . C .
Cu4 Cu 0.78529(3) 0.748338(15) 0.199901(15) 0.02865(9) Uani 1 1 d . B .
O1A O 1.1084(2) 0.68750(13) 0.00677(12) 0.0370(7) Uiso 0.80 1 d P A 1
O1B O 1.0856(10) 0.6616(6) 0.0001(5) 0.041(3) Uiso 0.20 1 d P A 2
O2 O 1.01517(17) 0.69367(10) -0.08853(8) 0.0397(6) Uani 1 1 d . . .
O3 O 0.77932(16) 0.81810(9) 0.00341(8) 0.0351(5) Uani 1 1 d . . .
O4 O 0.68467(15) 0.86749(9) 0.06577(10) 0.0408(6) Uani 1 1 d . . .
O5 O 0.8130(2) 0.84229(11) 0.32429(10) 0.0547(7) Uani 1 1 d . . .
O6 O 0.6746(2) 0.91064(13) 0.30369(13) 0.0777(10) Uani 1 1 d . . .
O7 O 1.14672(14) 0.75069(8) 0.22305(8) 0.0290(5) Uani 1 1 d . . .
O8 O 1.03177(15) 0.66708(8) 0.22420(8) 0.0306(5) Uani 1 1 d . . .
P7 P 1.03861(6) 0.72899(3) 0.19979(3) 0.02491(17) Uani 1 1 d . . .
P9 P 1.09405(6) 0.91043(3) 0.20164(3) 0.02367(17) Uani 1 1 d . . .
P10 P 0.81920(6) 0.60764(3) 0.11789(3) 0.02602(18) Uani 1 1 d . C .
P12 P 1.18056(6) 0.85583(3) 0.10229(3) 0.02189(16) Uani 1 1 d . . .
P13 P 0.77751(6) 0.82713(3) 0.06705(3) 0.02640(18) Uani 1 1 d . . .
P14 P 0.74618(6) 0.65996(3) 0.22336(3) 0.02553(18) Uani 1 1 d . . .
P17 P 1.00765(6) 0.71002(4) -0.02638(3) 0.03095(19) Uani 1 1 d . A .
P19 P 0.74922(7) 0.87230(4) 0.27374(4) 0.0434(2) Uani 1 1 d . B .
S1 S 0.90309(5) 0.86769(3) 0.09374(3) 0.02431(16) Uani 1 1 d . . .
S2 S 0.74837(5) 0.75427(3) 0.10277(3) 0.02475(16) Uani 1 1 d . . .
S3 S 0.94422(6) 0.77967(3) 0.23333(3) 0.02615(17) Uani 1 1 d . . .
S4 S 1.03208(6) 0.71882(3) 0.11934(3) 0.02591(17) Uani 1 1 d . . .
S5 S 0.67377(6) 0.81086(4) 0.23509(3) 0.0360(2) Uani 1 1 d . . .
S6 S 0.83415(7) 0.92340(4) 0.23449(4) 0.0389(2) Uani 1 1 d . . .
S7 S 0.88432(6) 0.67187(4) -0.00785(3) 0.0348(2) Uani 1 1 d . . .
S8 S 1.02209(7) 0.79210(4) -0.01663(3) 0.0353(2) Uani 1 1 d . . .
C1 C 0.7006(3) 0.78756(15) -0.02900(13) 0.0425(9) Uani 1 1 d . . .
H1A H 0.7020 0.7485 -0.0183 0.051 Uiso 1 1 calc R . .
H1B H 0.6360 0.8029 -0.0230 0.051 Uiso 1 1 calc R . .
C2 C 0.7162(4) 0.7925(2) -0.08627(16) 0.0904(18) Uani 1 1 d . . .
H2A H 0.7058 0.8306 -0.0978 0.136 Uiso 1 1 calc R . .
H2B H 0.6700 0.7687 -0.1076 0.136 Uiso 1 1 calc R . .
H2C H 0.7833 0.7815 -0.0912 0.136 Uiso 1 1 calc R . .
C3 C 0.6647(3) 0.90287(17) 0.11080(14) 0.0479(10) Uani 1 1 d . . .
H3A H 0.7207 0.9278 0.1203 0.058 Uiso 1 1 calc R . .
H3B H 0.6549 0.8802 0.1425 0.058 Uiso 1 1 calc R . .
C4 C 0.5718(3) 0.93628(16) 0.09350(18) 0.0633(12) Uani 1 1 d . . .
H4A H 0.5837 0.9602 0.0636 0.095 Uiso 1 1 calc R . .
H4B H 0.5549 0.9586 0.1236 0.095 Uiso 1 1 calc R . .
H4C H 0.5178 0.9112 0.0823 0.095 Uiso 1 1 calc R . .
C5 C 1.0483(3) 0.65887(14) 0.28315(12) 0.0414(9) Uani 1 1 d . . .
H5A H 0.9932 0.6746 0.3005 0.050 Uiso 1 1 calc R . .
H5B H 1.1092 0.6776 0.2978 0.050 Uiso 1 1 calc R . .
C6 C 1.0562(3) 0.59749(16) 0.29422(16) 0.0590(12) Uani 1 1 d . . .
H6A H 0.9958 0.5793 0.2794 0.089 Uiso 1 1 calc R . .
H6B H 1.0663 0.5913 0.3329 0.089 Uiso 1 1 calc R . .
H6C H 1.1116 0.5824 0.2775 0.089 Uiso 1 1 calc R . .
C7 C 1.2357(2) 0.72059(14) 0.20922(14) 0.0369(8) Uani 1 1 d . . .
H7A H 1.2493 0.7299 0.1724 0.044 Uiso 1 1 calc R . .
H7B H 1.2250 0.6805 0.2112 0.044 Uiso 1 1 calc R . .
C8 C 1.3214(3) 0.73750(16) 0.24902(15) 0.0495(10) Uani 1 1 d . . .
H8A H 1.3288 0.7775 0.2484 0.074 Uiso 1 1 calc R . .
H8B H 1.3813 0.7202 0.2393 0.074 Uiso 1 1 calc R . .
H8C H 1.3092 0.7258 0.2850 0.074 Uiso 1 1 calc R . .
C9 C 0.8959(4) 0.8687(2) 0.35664(18) 0.0842(16) Uani 1 1 d . . .
H9A H 0.8713 0.8952 0.3819 0.101 Uiso 1 1 calc R . .
H9B H 0.9369 0.8888 0.3331 0.101 Uiso 1 1 calc R . .
C10 C 0.9567(4) 0.8241(2) 0.3875(2) 0.103(2) Uani 1 1 d . . .
H10A H 0.9173 0.8065 0.4130 0.154 Uiso 1 1 calc R . .
H10B H 1.0149 0.8407 0.4069 0.154 Uiso 1 1 calc R . .
H10C H 0.9766 0.7966 0.3625 0.154 Uiso 1 1 calc R . .
C11A C 0.5964(7) 0.9460(4) 0.2640(4) 0.056(3) Uiso 0.50 1 d P B 1
C11B C 0.5865(15) 0.9053(8) 0.3220(8) 0.051(5) Uiso 0.20 1 d P B 2
C11C C 0.6015(14) 0.9397(8) 0.2878(8) 0.065(5) Uiso 0.30 1 d P B 3
C12 C 0.4979(4) 0.9130(3) 0.2692(4) 0.152(3) Uani 1 1 d . . .
C13A C 1.1351(14) 0.6294(8) 0.0031(8) 0.072(5) Uiso 0.30 1 d P A 1
C13B C 1.1166(5) 0.6270(3) 0.0255(3) 0.0473(18) Uiso 0.60 1 d P A 1
C13C C 1.191(2) 0.6646(12) -0.0117(11) 0.025(6) Uiso 0.10 1 d P A 2
C14 C 1.2291(4) 0.6180(2) 0.0326(3) 0.140(3) Uani 1 1 d . . .
C15A C 1.0937(10) 0.7263(5) -0.1182(6) 0.037(4) Uiso 0.40 1 d P C 1
C15B C 1.0903(9) 0.7136(5) -0.1199(5) 0.028(3) Uiso 0.40 1 d P C 2
C15C C 0.9618(14) 0.7262(8) -0.1322(7) 0.046(5) Uiso 0.20 1 d P C 3
C16 C 1.0399(3) 0.76013(18) -0.15978(15) 0.0576(11) Uani 1 1 d . . .
C17 C 1.2021(2) 0.87761(12) 0.17449(11) 0.0243(6) Uani 1 1 d . . .
H17A H 1.2217 0.8450 0.1965 0.029 Uiso 1 1 calc R . .
H17B H 1.2574 0.9038 0.1784 0.029 Uiso 1 1 calc R . .
C18 C 0.8103(2) 0.60184(12) 0.19167(11) 0.0282(7) Uani 1 1 d . . .
H18A H 0.8774 0.5988 0.2100 0.034 Uiso 1 1 calc R . .
H18B H 0.7757 0.5673 0.1983 0.034 Uiso 1 1 calc R . .
C19 C 1.2951(2) 0.81750(12) 0.09176(11) 0.0232(6) Uani 1 1 d . . .
C20 C 1.2938(2) 0.78713(15) 0.04393(13) 0.0386(8) Uani 1 1 d . . .
H20 H 1.2351 0.7845 0.0206 0.046 Uiso 1 1 calc R . .
C21 C 1.3794(3) 0.76065(16) 0.03052(14) 0.0492(10) Uani 1 1 d . . .
H21 H 1.3776 0.7401 -0.0016 0.059 Uiso 1 1 calc R . .
C22 C 1.4670(3) 0.76435(14) 0.06419(14) 0.0403(9) Uani 1 1 d . . .
H22 H 1.5249 0.7478 0.0542 0.048 Uiso 1 1 calc R . .
C23 C 1.4685(2) 0.79289(13) 0.11318(15) 0.0375(8) Uani 1 1 d . . .
H23 H 1.5268 0.7943 0.1369 0.045 Uiso 1 1 calc R . .
C24 C 1.3832(2) 0.81931(13) 0.12681(13) 0.0336(8) Uani 1 1 d . . .
H24 H 1.3846 0.8385 0.1597 0.040 Uiso 1 1 calc R . .
C25 C 1.2009(2) 0.92048(12) 0.06467(11) 0.0231(6) Uani 1 1 d . . .
C26 C 1.2927(2) 0.94745(14) 0.07011(13) 0.0368(8) Uani 1 1 d . . .
H26 H 1.3451 0.9325 0.0932 0.044 Uiso 1 1 calc R . .
C27 C 1.3072(3) 0.99599(14) 0.04177(15) 0.0438(9) Uani 1 1 d . . .
H27 H 1.3691 1.0136 0.0457 0.053 Uiso 1 1 calc R . .
C28 C 1.2298(3) 1.01846(14) 0.00762(14) 0.0427(9) Uani 1 1 d . . .
H28 H 1.2390 1.0516 -0.0110 0.051 Uiso 1 1 calc R . .
C29 C 1.1389(2) 0.99178(14) 0.00112(13) 0.0371(8) Uani 1 1 d . . .
H29 H 1.0870 1.0067 -0.0223 0.045 Uiso 1 1 calc R . .
C30 C 1.1243(2) 0.94264(13) 0.02922(12) 0.0301(7) Uani 1 1 d . . .
H30 H 1.0629 0.9245 0.0243 0.036 Uiso 1 1 calc R . .
C31 C 1.0937(2) 0.98156(12) 0.17395(12) 0.0261(7) Uani 1 1 d . . .
C32 C 1.1800(2) 1.01342(13) 0.17199(14) 0.0363(8) Uani 1 1 d . . .
H32 H 1.2407 1.0000 0.1883 0.044 Uiso 1 1 calc R . .
C33 C 1.1764(3) 1.06475(14) 0.14604(15) 0.0447(9) Uani 1 1 d . . .
H33 H 1.2348 1.0852 0.1445 0.054 Uiso 1 1 calc R . .
C34 C 1.0868(3) 1.08600(14) 0.12234(14) 0.0426(9) Uani 1 1 d . . .
H34 H 1.0849 1.1205 0.1047 0.051 Uiso 1 1 calc R . .
C35 C 1.0011(3) 1.05604(14) 0.12498(13) 0.0359(8) Uani 1 1 d . . .
H35 H 0.9404 1.0705 0.1098 0.043 Uiso 1 1 calc R . .
C36 C 1.0045(2) 1.00382(13) 0.15043(12) 0.0295(7) Uani 1 1 d . . .
H36 H 0.9458 0.9836 0.1516 0.035 Uiso 1 1 calc R . .
C37 C 1.1416(2) 0.91671(13) 0.27384(12) 0.0285(7) Uani 1 1 d . . .
C38 C 1.1802(3) 0.87088(15) 0.30229(14) 0.0506(10) Uani 1 1 d . . .
H38 H 1.1860 0.8371 0.2841 0.061 Uiso 1 1 calc R . .
C39 C 1.2109(3) 0.87420(17) 0.35786(15) 0.0593(11) Uani 1 1 d . . .
H39 H 1.2383 0.8429 0.3761 0.071 Uiso 1 1 calc R . .
C40 C 1.2013(3) 0.92255(17) 0.38591(14) 0.0476(10) Uani 1 1 d . . .
H40 H 1.2208 0.9245 0.4232 0.057 Uiso 1 1 calc R . .
C41 C 1.1621(3) 0.96863(17) 0.35784(14) 0.0509(10) Uani 1 1 d . . .
H41 H 1.1553 1.0021 0.3764 0.061 Uiso 1 1 calc R . .
C42 C 1.1326(3) 0.96604(15) 0.30261(13) 0.0426(9) Uani 1 1 d . . .
H42 H 1.1064 0.9977 0.2845 0.051 Uiso 1 1 calc R . .
C43 C 0.7740(2) 0.64318(13) 0.29576(12) 0.0310(7) Uani 1 1 d . . .
C44 C 0.7760(3) 0.58862(15) 0.31583(13) 0.0416(9) Uani 1 1 d . . .
H44 H 0.7663 0.5587 0.2918 0.050 Uiso 1 1 calc R . .
C45 C 0.7924(3) 0.57869(17) 0.37177(15) 0.0533(10) Uani 1 1 d . . .
H45 H 0.7924 0.5422 0.3849 0.064 Uiso 1 1 calc R . .
C46 C 0.8084(3) 0.62234(19) 0.40746(15) 0.0615(12) Uani 1 1 d . . .
H46 H 0.8190 0.6156 0.4448 0.074 Uiso 1 1 calc R . .
C47 C 0.8089(3) 0.67661(18) 0.38769(14) 0.0605(12) Uani 1 1 d . . .
H47 H 0.8207 0.7064 0.4118 0.073 Uiso 1 1 calc R . .
C48 C 0.7920(3) 0.68686(15) 0.33210(13) 0.0447(9) Uani 1 1 d . . .
H48 H 0.7927 0.7234 0.3192 0.054 Uiso 1 1 calc R . .
C49 C 0.6133(2) 0.64298(12) 0.20950(12) 0.0262(7) Uani 1 1 d . . .
C50 C 0.5591(3) 0.61444(13) 0.24585(13) 0.0364(8) Uani 1 1 d . . .
H50 H 0.5907 0.6032 0.2794 0.044 Uiso 1 1 calc R . .
C51 C 0.4593(3) 0.60258(14) 0.23282(14) 0.0422(9) Uani 1 1 d . . .
H51 H 0.4238 0.5841 0.2578 0.051 Uiso 1 1 calc R . .
C52 C 0.4119(3) 0.61817(13) 0.18247(14) 0.0393(8) Uani 1 1 d . . .
H52 H 0.3457 0.6082 0.1727 0.047 Uiso 1 1 calc R . .
C53 C 0.4629(3) 0.64839(14) 0.14711(14) 0.0392(8) Uani 1 1 d . . .
H53 H 0.4307 0.6599 0.1138 0.047 Uiso 1 1 calc R . .
C54 C 0.5619(2) 0.66179(13) 0.16091(13) 0.0349(8) Uani 1 1 d . . .
H54 H 0.5949 0.6838 0.1374 0.042 Uiso 1 1 calc R . .
C55 C 0.6978(2) 0.58156(13) 0.08844(12) 0.0306(7) Uani 1 1 d . . .
C56 C 0.6503(3) 0.53649(15) 0.10950(15) 0.0480(10) Uani 1 1 d . . .
H56 H 0.6824 0.5164 0.1385 0.058 Uiso 1 1 calc R . .
C57 C 0.5555(3) 0.52098(16) 0.08801(17) 0.0570(11) Uani 1 1 d . . .
H57 H 0.5247 0.4904 0.1026 0.068 Uiso 1 1 calc R . .
C58 C 0.5064(3) 0.55016(17) 0.04542(16) 0.0547(11) Uani 1 1 d . . .
H58 H 0.4421 0.5399 0.0315 0.066 Uiso 1 1 calc R . .
C59 C 0.5524(3) 0.59401(18) 0.02379(15) 0.0551(11) Uani 1 1 d . . .
H59 H 0.5197 0.6135 -0.0054 0.066 Uiso 1 1 calc R . .
C60 C 0.6478(3) 0.61023(15) 0.04468(13) 0.0419(9) Uani 1 1 d . . .
H60 H 0.6784 0.6404 0.0293 0.050 Uiso 1 1 calc R . .
C61 C 0.9060(3) 0.55090(14) 0.10719(13) 0.0378(8) Uani 1 1 d . . .
C62A C 0.8691(5) 0.4936(3) 0.0943(3) 0.0445(18) Uiso 0.50 1 d P D 1
C63A C 0.9417(6) 0.4497(3) 0.0947(3) 0.052(2) Uiso 0.50 1 d P D 1
C64A C 1.0400(6) 0.4599(3) 0.1078(3) 0.052(2) Uiso 0.50 1 d P D 1
C62B C 0.8948(6) 0.5259(3) 0.0544(3) 0.0505(19) Uiso 0.50 1 d P D 2
C63B C 0.9700(7) 0.4901(4) 0.0378(4) 0.069(3) Uiso 0.50 1 d P D 2
C64B C 1.0550(6) 0.4812(4) 0.0724(3) 0.059(2) Uiso 0.50 1 d P D 2
C65 C 1.0730(3) 0.51216(17) 0.12253(17) 0.0550(11) Uani 1 1 d . . .
C66 C 1.0016(3) 0.55285(16) 0.13113(17) 0.0551(11) Uani 1 1 d . D .

loop_
_atom_site_aniso_label
_atom_site_aniso_U_11
_atom_site_aniso_U_22
_atom_site_aniso_U_33
_atom_site_aniso_U_23
_atom_site_aniso_U_13
_atom_site_aniso_U_12
Cu1 0.0248(2) 0.0285(2) 0.02486(19) -0.00203(15) 0.00328(15) -0.00372(15)
Cu2 0.0267(2) 0.0249(2) 0.0314(2) -0.00093(16) 0.00602(16) -0.00292(15)
Cu3 0.0338(2) 0.0257(2) 0.0253(2) 0.00202(16) 0.00478(16) -0.00255(16)
Cu4 0.0340(2) 0.0238(2) 0.0289(2) 0.00005(16) 0.00652(16) -0.00420(16)
O2 0.0471(15) 0.0438(15) 0.0304(12) -0.0097(11) 0.0139(11) -0.0025(11)
O3 0.0368(14) 0.0374(14) 0.0293(12) 0.0078(10) -0.0047(10) -0.0101(10)
O4 0.0269(13) 0.0303(13) 0.0648(16) -0.0010(11) 0.0023(11) 0.0030(10)
O5 0.0680(19) 0.0581(18) 0.0394(15) -0.0093(13) 0.0118(13) -0.0244(14)
O6 0.078(2) 0.066(2) 0.100(2) -0.0461(18) 0.0578(19) -0.0234(17)
O7 0.0275(12) 0.0294(12) 0.0291(11) -0.0013(9) -0.0016(9) 0.0018(9)
O8 0.0388(13) 0.0246(12) 0.0271(11) 0.0050(9) -0.0035(9) 0.0000(9)
P7 0.0287(5) 0.0229(4) 0.0226(4) 0.0015(3) 0.0003(3) -0.0013(3)
P9 0.0246(4) 0.0218(4) 0.0249(4) -0.0022(3) 0.0038(3) -0.0013(3)
P10 0.0328(5) 0.0222(4) 0.0235(4) 0.0002(3) 0.0053(3) -0.0004(3)
P12 0.0205(4) 0.0226(4) 0.0227(4) 0.0008(3) 0.0026(3) 0.0002(3)
P13 0.0220(4) 0.0229(4) 0.0337(4) 0.0047(3) 0.0006(3) -0.0008(3)
P14 0.0328(5) 0.0226(4) 0.0219(4) 0.0006(3) 0.0057(3) -0.0025(3)
P17 0.0331(5) 0.0371(5) 0.0233(4) -0.0019(4) 0.0058(4) 0.0032(4)
P19 0.0487(6) 0.0414(6) 0.0447(6) -0.0168(4) 0.0266(5) -0.0128(4)
S1 0.0217(4) 0.0236(4) 0.0276(4) 0.0011(3) 0.0027(3) -0.0024(3)
S2 0.0262(4) 0.0233(4) 0.0251(4) 0.0021(3) 0.0048(3) -0.0029(3)
S3 0.0313(4) 0.0245(4) 0.0229(4) -0.0013(3) 0.0044(3) -0.0023(3)
S4 0.0298(4) 0.0256(4) 0.0224(4) -0.0001(3) 0.0031(3) 0.0002(3)
S5 0.0370(5) 0.0328(5) 0.0407(5) -0.0060(4) 0.0157(4) -0.0051(4)
S6 0.0408(5) 0.0280(5) 0.0514(5) -0.0065(4) 0.0219(4) -0.0029(4)
S7 0.0462(5) 0.0334(5) 0.0253(4) -0.0044(3) 0.0064(4) -0.0108(4)
S8 0.0437(5) 0.0394(5) 0.0235(4) -0.0030(3) 0.0066(4) -0.0116(4)
C1 0.046(2) 0.043(2) 0.036(2) 0.0032(16) -0.0088(16) -0.0144(17)
C2 0.123(5) 0.098(4) 0.045(3) 0.014(3) -0.018(3) -0.056(3)
C3 0.037(2) 0.064(3) 0.045(2) 0.0033(19) 0.0158(17) 0.0104(18)
C4 0.040(2) 0.045(3) 0.108(4) 0.003(2) 0.023(2) 0.0124(19)
C5 0.054(2) 0.043(2) 0.0261(17) 0.0094(15) -0.0011(16) -0.0009(17)
C6 0.062(3) 0.053(3) 0.057(3) 0.027(2) -0.018(2) -0.004(2)
C7 0.0289(19) 0.037(2) 0.044(2) -0.0027(16) 0.0001(15) 0.0037(15)
C8 0.039(2) 0.050(2) 0.057(2) -0.0094(19) -0.0081(18) 0.0076(17)
C9 0.125(5) 0.077(4) 0.048(3) -0.008(2) -0.005(3) -0.046(3)
C10 0.120(5) 0.126(5) 0.057(3) -0.004(3) -0.012(3) -0.045(4)
C12 0.054(4) 0.095(5) 0.308(10) -0.089(6) 0.023(5) -0.012(3)
C14 0.061(4) 0.088(4) 0.260(9) 0.048(5) -0.034(4) 0.029(3)
C16 0.057(3) 0.075(3) 0.042(2) 0.013(2) 0.0128(19) 0.008(2)
C17 0.0261(17) 0.0219(16) 0.0242(15) 0.0006(12) -0.0008(12) -0.0004(12)
C18 0.0330(18) 0.0253(17) 0.0263(16) 0.0022(13) 0.0030(13) 0.0000(13)
C19 0.0210(16) 0.0211(16) 0.0284(16) 0.0055(12) 0.0069(12) -0.0012(12)
C20 0.033(2) 0.052(2) 0.0300(18) -0.0010(16) 0.0007(15) 0.0153(16)
C21 0.054(3) 0.064(3) 0.0304(19) -0.0021(17) 0.0103(18) 0.028(2)
C22 0.034(2) 0.041(2) 0.049(2) 0.0140(17) 0.0181(17) 0.0140(15)
C23 0.0223(18) 0.0316(19) 0.058(2) 0.0042(17) -0.0007(16) 0.0012(14)
C24 0.0314(19) 0.0288(18) 0.0400(19) -0.0048(14) 0.0005(15) 0.0015(14)
C25 0.0220(16) 0.0259(16) 0.0217(15) 0.0022(12) 0.0042(12) 0.0022(12)
C26 0.031(2) 0.036(2) 0.043(2) 0.0117(16) 0.0024(15) 0.0013(15)
C27 0.038(2) 0.036(2) 0.058(2) 0.0133(17) 0.0099(18) -0.0069(16)
C28 0.048(2) 0.033(2) 0.048(2) 0.0172(17) 0.0132(18) 0.0023(17)
C29 0.039(2) 0.038(2) 0.0346(19) 0.0107(15) 0.0015(15) 0.0093(16)
C30 0.0285(18) 0.0324(18) 0.0295(17) 0.0023(14) 0.0038(14) 0.0034(13)
C31 0.0278(18) 0.0228(16) 0.0286(16) -0.0034(13) 0.0072(13) 0.0003(13)
C32 0.0279(19) 0.0272(18) 0.054(2) 0.0023(16) 0.0069(16) 0.0027(14)
C33 0.037(2) 0.031(2) 0.068(3) 0.0084(18) 0.0135(18) -0.0037(15)
C34 0.051(2) 0.0266(19) 0.052(2) 0.0058(16) 0.0149(18) 0.0034(16)
C35 0.037(2) 0.0327(19) 0.0373(19) 0.0004(15) 0.0026(15) 0.0098(15)
C36 0.0295(18) 0.0294(18) 0.0301(17) -0.0036(13) 0.0058(14) -0.0012(13)
C37 0.0257(17) 0.0331(18) 0.0268(16) -0.0043(13) 0.0034(13) -0.0042(13)
C38 0.084(3) 0.038(2) 0.0286(19) -0.0020(16) 0.0001(19) 0.0068(19)
C39 0.094(3) 0.047(3) 0.034(2) 0.0094(18) -0.006(2) 0.004(2)
C40 0.054(3) 0.061(3) 0.0270(19) -0.0050(18) 0.0015(17) -0.012(2)
C41 0.064(3) 0.050(3) 0.038(2) -0.0182(18) 0.0021(19) -0.007(2)
C42 0.053(2) 0.037(2) 0.036(2) -0.0059(16) -0.0010(17) 0.0039(17)
C43 0.0351(19) 0.0349(19) 0.0239(16) 0.0011(14) 0.0071(14) -0.0006(14)
C44 0.054(2) 0.040(2) 0.0320(19) 0.0061(16) 0.0114(17) 0.0074(17)
C45 0.072(3) 0.050(3) 0.039(2) 0.0154(19) 0.012(2) 0.014(2)
C46 0.080(3) 0.078(3) 0.025(2) 0.008(2) 0.003(2) 0.008(2)
C47 0.092(3) 0.061(3) 0.029(2) -0.0046(19) 0.003(2) -0.009(2)
C48 0.064(3) 0.041(2) 0.0301(18) -0.0018(16) 0.0054(17) -0.0084(18)
C49 0.0306(18) 0.0225(16) 0.0265(16) -0.0010(12) 0.0082(13) -0.0021(13)
C50 0.045(2) 0.0333(19) 0.0313(18) 0.0044(14) 0.0065(16) -0.0071(15)
C51 0.046(2) 0.039(2) 0.044(2) 0.0048(17) 0.0152(18) -0.0100(17)
C52 0.033(2) 0.0307(19) 0.054(2) 0.0000(16) 0.0069(17) -0.0015(14)
C53 0.039(2) 0.0321(19) 0.046(2) 0.0082(16) 0.0016(16) 0.0003(15)
C54 0.038(2) 0.0278(18) 0.0388(19) 0.0101(15) 0.0057(15) -0.0027(14)
C55 0.0365(19) 0.0284(18) 0.0269(17) -0.0061(13) 0.0036(14) -0.0018(14)
C56 0.055(3) 0.035(2) 0.052(2) 0.0052(17) -0.0075(19) -0.0097(17)
C57 0.051(3) 0.039(2) 0.079(3) 0.000(2) -0.002(2) -0.0194(19)
C58 0.043(2) 0.059(3) 0.059(3) -0.014(2) -0.004(2) -0.010(2)
C59 0.048(3) 0.069(3) 0.045(2) 0.003(2) -0.0115(19) 0.000(2)
C60 0.043(2) 0.048(2) 0.0341(19) 0.0029(16) 0.0013(16) -0.0049(17)
C61 0.044(2) 0.034(2) 0.0360(19) -0.0052(15) 0.0078(16) 0.0071(15)
C65 0.050(3) 0.049(3) 0.069(3) 0.013(2) 0.019(2) 0.0122(19)
C66 0.047(3) 0.047(2) 0.072(3) -0.008(2) 0.009(2) 0.0114(19)

loop_
_atom_type_symbol
_atom_type_description
_atom_type_scat_dispersion_real
_atom_type_scat_dispersion_imag
_atom_type_scat_source
C C 0.0033 0.0016 'International Tables Vol C Tables 4.2.6.8 and 6.1.1.4'
H H 0.0000 0.0000 'International Tables Vol C Tables 4.2.6.8 and 6.1.1.4'
O O 0.0106 0.0060 'International Tables Vol C Tables 4.2.6.8 and 6.1.1.4'
P P 0.1023 0.0942 'International Tables Vol C Tables 4.2.6.8 and 6.1.1.4'
S S 0.1246 0.1234 'International Tables Vol C Tables 4.2.6.8 and 6.1.1.4'
Cu Cu 0.3201 1.2651 'International Tables Vol C Tables 4.2.6.8 and 6.1.1.4'

loop_
_geom_angle_atom_site_label_1
_geom_angle_atom_site_label_2
_geom_angle_atom_site_label_3
_geom_angle
P12 Cu1 S8 109.79(3)
P12 Cu1 S4 114.10(3)
S8 Cu1 S4 106.13(3)
P12 Cu1 S1 107.30(3)
S8 Cu1 S1 105.41(3)
S4 Cu1 S1 113.73(3)
P9 Cu2 S3 113.66(3)
P9 Cu2 S6 106.07(3)
S3 Cu2 S6 105.79(3)
P9 Cu2 S1 103.29(3)
S3 Cu2 S1 116.60(3)
S6 Cu2 S1 111.08(3)
P10 Cu3 S7 105.21(3)
P10 Cu3 S4 116.44(3)
S7 Cu3 S4 104.66(3)
P10 Cu3 S2 104.17(3)
S7 Cu3 S2 114.90(3)
S4 Cu3 S2 111.66(3)
P14 Cu4 S3 115.95(3)
P14 Cu4 S5 108.89(3)
S3 Cu4 S5 105.33(3)
P14 Cu4 S2 106.28(3)
S3 Cu4 S2 114.85(3)
S5 Cu4 S2 104.90(3)
C13A O1A C13B 24.5(7)
C13A O1A P17 119.8(8)
C13B O1A P17 120.4(3)
C13C O1B P17 118.3(14)
C15B O2 C15C 75.2(9)
C15B O2 C15A 10.6(8)
C15C O2 C15A 72.1(9)
C15B O2 P17 124.2(5)
C15C O2 P17 120.3(7)
C15A O2 P17 116.3(5)
C1 O3 P13 121.71(19)
C3 O4 P13 123.6(2)
C9 O5 P19 123.5(3)
C11C O6 C11B 56.4(11)
C11C O6 P19 134.1(9)
C11B O6 P19 137.3(9)
C11C O6 C11A 19.6(9)
C11B O6 C11A 72.6(10)
P19 O6 C11A 115.2(4)
C7 O7 P7 119.63(18)
C5 O8 P7 119.25(19)
O7 P7 O8 104.53(11)
O7 P7 S4 109.97(8)
O8 P7 S4 105.24(8)
O7 P7 S3 104.56(8)
O8 P7 S3 109.88(9)
S4 P7 S3 121.51(5)
C31 P9 C37 105.84(14)
C31 P9 C17 103.39(13)
C37 P9 C17 100.28(13)
C31 P9 Cu2 114.55(10)
C37 P9 Cu2 111.85(10)
C17 P9 Cu2 119.21(10)
C61 P10 C55 104.42(15)
C61 P10 C18 101.27(14)
C55 P10 C18 102.65(14)
C61 P10 Cu3 110.79(11)
C55 P10 Cu3 117.01(11)
C18 P10 Cu3 118.70(10)
C19 P12 C25 100.15(12)
C19 P12 C17 103.10(13)
C25 P12 C17 103.46(13)
C19 P12 Cu1 114.33(10)
C25 P12 Cu1 117.21(10)
C17 P12 Cu1 116.37(10)
O4 P13 O3 99.05(13)
O4 P13 S1 110.64(9)
O3 P13 S1 106.94(9)
O4 P13 S2 110.36(9)
O3 P13 S2 109.85(9)
S1 P13 S2 118.23(5)
C43 P14 C49 103.32(14)
C43 P14 C18 100.96(14)
C49 P14 C18 104.20(13)
C43 P14 Cu4 115.06(11)
C49 P14 Cu4 114.04(10)
C18 P14 Cu4 117.40(10)
O2 P17 O1A 105.81(14)
O2 P17 O1B 96.1(5)
O1A P17 O1B 24.9(4)
O2 P17 S8 110.09(10)
O1A P17 S8 101.71(13)
O1B P17 S8 126.5(5)
O2 P17 S7 104.28(9)
O1A P17 S7 114.35(12)
O1B P17 S7 95.8(5)
S8 P17 S7 119.93(5)
O6 P19 O5 102.06(17)
O6 P19 S5 109.42(12)
O5 P19 S5 104.45(11)
O6 P19 S6 107.12(12)
O5 P19 S6 111.23(11)
S5 P19 S6 120.97(6)
P13 S1 Cu1 107.07(4)
P13 S1 Cu2 115.18(4)
Cu1 S1 Cu2 93.16(3)
P13 S2 Cu3 108.47(4)
P13 S2 Cu4 117.35(4)
Cu3 S2 Cu4 94.13(3)
P7 S3 Cu2 108.76(4)
P7 S3 Cu4 105.06(4)
Cu2 S3 Cu4 99.88(3)
P7 S4 Cu3 110.09(4)
P7 S4 Cu1 108.70(4)
Cu3 S4 Cu1 101.07(3)
P19 S5 Cu4 109.52(5)
P19 S6 Cu2 107.10(5)
P17 S7 Cu3 106.83(4)
P17 S8 Cu1 106.22(4)
C2 C1 O3 108.7(3)
O4 C3 C4 107.9(3)
O8 C5 C6 108.3(3)
O7 C7 C8 108.0(3)
O5 C9 C10 108.6(4)
C12 C11A O6 101.2(6)
O6 C11B C12 108.4(13)
O6 C11C C12 121.5(14)
C11C C12 C11A 22.3(7)
C11C C12 C11B 43.6(9)
C11A C12 C11B 65.0(8)
C13B C13A C14 87(2)
C13B C13A O1A 85(2)
C14 C13A O1A 111.7(12)
C13A C13B O1A 71(2)
C13A C13B C14 68(2)
O1A C13B C14 102.0(5)
O1B C13C C14 94.5(17)
C13A C14 C13B 24.4(7)
C13A C14 C13C 46.8(12)
C13B C14 C13C 65.3(11)
C16 C15A O2 107.4(8)
O2 C15B C16 106.8(8)
O2 C15C C16 107.4(11)
C15A C16 C15C 73.0(9)
C15A C16 C15B 10.2(8)
C15C C16 C15B 68.1(8)
P9 C17 P12 114.80(15)
P10 C18 P14 116.23(16)
C20 C19 C24 118.7(3)
C20 C19 P12 116.5(2)
C24 C19 P12 124.8(2)
C19 C20 C21 120.4(3)
C22 C21 C20 120.7(3)
C21 C22 C23 119.5(3)
C24 C23 C22 120.0(3)
C23 C24 C19 120.7(3)
C30 C25 C26 118.8(3)
C30 C25 P12 119.9(2)
C26 C25 P12 121.3(2)
C27 C26 C25 120.9(3)
C26 C27 C28 119.9(3)
C29 C28 C27 119.9(3)
C28 C29 C30 120.4(3)
C25 C30 C29 120.2(3)
C36 C31 C32 117.8(3)
C36 C31 P9 118.8(2)
C32 C31 P9 123.3(2)
C33 C32 C31 120.7(3)
C34 C33 C32 120.6(3)
C35 C34 C33 119.5(3)
C34 C35 C36 120.1(3)
C31 C36 C35 121.2(3)
C38 C37 C42 117.7(3)
C38 C37 P9 120.4(2)
C42 C37 P9 121.7(2)
C37 C38 C39 121.0(3)
C40 C39 C38 121.0(4)
C39 C40 C41 118.4(3)
C40 C41 C42 121.1(3)
C41 C42 C37 120.7(3)
C48 C43 C44 118.8(3)
C48 C43 P14 118.2(2)
C44 C43 P14 123.1(2)
C43 C44 C45 120.4(3)
C46 C45 C44 120.3(4)
C45 C46 C47 119.6(3)
C46 C47 C48 120.4(4)
C43 C48 C47 120.5(3)
C50 C49 C54 117.6(3)
C50 C49 P14 123.8(2)
C54 C49 P14 118.5(2)
C51 C50 C49 121.0(3)
C50 C51 C52 120.0(3)
C53 C52 C51 119.8(3)
C52 C53 C54 120.1(3)
C53 C54 C49 121.2(3)
C56 C55 C60 118.0(3)
C56 C55 P10 123.2(3)
C60 C55 P10 118.7(2)
C57 C56 C55 120.8(3)
C58 C57 C56 120.7(4)
C59 C58 C57 119.4(4)
C58 C59 C60 120.9(4)
C59 C60 C55 120.3(3)
C66 C61 C62B 114.5(4)
C66 C61 C62A 114.0(4)
C62B C61 C62A 54.1(4)
C66 C61 P10 120.2(3)
C62B C61 P10 115.8(4)
C62A C61 P10 120.8(4)
C63A C62A C61 117.5(6)
C64A C63A C62A 121.3(7)
C63A C64A C65 120.9(7)
C63B C62B C61 120.4(7)
C64B C63B C62B 119.2(8)
C63B C64B C65 120.7(7)
C64A C65 C66 117.8(5)
C64A C65 C64B 43.9(4)
C66 C65 C64B 115.4(5)
C61 C66 C65 123.1(4)

loop_
_geom_bond_atom_site_label_1
_geom_bond_atom_site_label_2
_geom_bond_distance
Cu1 P12 2.2532(8)
Cu1 S8 2.3462(8)
Cu1 S4 2.3714(8)
Cu1 S1 2.3807(8)
Cu2 P9 2.2580(8)
Cu2 S3 2.3334(8)
Cu2 S6 2.3579(9)
Cu2 S1 2.3926(8)
Cu3 P10 2.2499(9)
Cu3 S7 2.3393(8)
Cu3 S4 2.3450(9)
Cu3 S2 2.3623(8)
Cu4 P14 2.2656(8)
Cu4 S3 2.3358(8)
Cu4 S5 2.3479(9)
Cu4 S2 2.3980(8)
O1A C13A 1.439(19)
O1A C13B 1.518(8)
O1A P17 1.602(3)
O1B C13C 1.48(3)
O1B P17 1.650(14)
O2 C15B 1.418(12)
O2 C15C 1.456(18)
O2 C15A 1.557(13)
O2 P17 1.594(2)
O3 C1 1.455(4)
O3 P13 1.586(2)
O4 C3 1.442(4)
O4 P13 1.577(2)
O5 C9 1.448(5)
O5 P19 1.607(3)
O6 C11C 1.236(18)
O6 C11B 1.32(2)
O6 P19 1.596(3)
O6 C11A 1.601(10)
O7 C7 1.468(4)
O7 P7 1.595(2)
O8 C5 1.460(3)
O8 P7 1.603(2)
P7 S4 1.9907(10)
P7 S3 1.9962(11)
P9 C31 1.831(3)
P9 C37 1.834(3)
P9 C17 1.840(3)
P10 C61 1.827(3)
P10 C55 1.828(3)
P10 C18 1.840(3)
P12 C19 1.836(3)
P12 C25 1.837(3)
P12 C17 1.848(3)
P13 S1 2.0005(11)
P13 S2 2.0076(10)
P14 C43 1.829(3)
P14 C49 1.833(3)
P14 C18 1.851(3)
P17 S8 1.9825(12)
P17 S7 1.9896(12)
P19 S5 1.9730(12)
P19 S6 1.9915(12)
C1 C2 1.453(5)
C3 C4 1.508(5)
C5 C6 1.493(5)
C7 C8 1.491(4)
C9 C10 1.502(7)
C11A C12 1.561(11)
C11B C12 1.68(2)
C11C C12 1.560(19)
C13A C13B 0.631(18)
C13A C14 1.419(19)
C13B C14 1.523(9)
C13C C14 1.60(3)
C15A C16 1.439(14)
C15B C16 1.589(13)
C15C C16 1.542(18)
C19 C20 1.383(4)
C19 C24 1.393(4)
C20 C21 1.386(4)
C21 C22 1.373(5)
C22 C23 1.385(5)
C23 C24 1.384(4)
C25 C30 1.386(4)
C25 C26 1.389(4)
C26 C27 1.378(4)
C27 C28 1.379(5)
C28 C29 1.374(5)
C29 C30 1.388(4)
C31 C36 1.384(4)
C31 C32 1.395(4)
C32 C33 1.382(4)
C33 C34 1.381(5)
C34 C35 1.366(5)
C35 C36 1.395(4)
C37 C38 1.373(4)
C37 C42 1.387(4)
C38 C39 1.391(5)
C39 C40 1.359(5)
C40 C41 1.376(5)
C41 C42 1.379(5)
C43 C48 1.380(4)
C43 C44 1.393(4)
C44 C45 1.394(4)
C45 C46 1.367(5)
C46 C47 1.385(5)
C47 C48 1.387(5)
C49 C50 1.392(4)
C49 C54 1.394(4)
C50 C51 1.379(4)
C51 C52 1.386(5)
C52 C53 1.370(4)
C53 C54 1.379(4)
C55 C56 1.382(4)
C55 C60 1.391(4)
C56 C57 1.380(5)
C57 C58 1.371(5)
C58 C59 1.355(5)
C59 C60 1.389(5)
C61 C66 1.361(5)
C61 C62B 1.426(8)
C61 C62A 1.479(8)
C62A C63A 1.434(10)
C63A C64A 1.353(10)
C64A C65 1.361(9)
C62B C63B 1.419(11)
C63B C64B 1.371(11)
C64B C65 1.438(9)
C65 C66 1.399(5)
